data_7154640
loop_
_publ_author_name
'Cytlak, T.'
'Saweliew, M.'
'Kubicki, M.'
'Koroniak, H.'

_publ_section_title
;
 Synthesis of trifluoromethyl \g-aminophosphonates by nucleophilic
 aziridine ring opening.
;
_journal_issue 39
_journal_name_full 'Organic &amp; biomolecular chemistry'
_journal_page_first 10050
_journal_page_last 10059
_journal_paper_doi 10.1039/c5ob01411e
_journal_volume 13
_journal_year 2015
_chemical_formula_sum 'C21 H27 F3 N O4 P S'
_chemical_formula_weight 477.46
_chemical_name_systematic
;
 ?
;
_space_group_crystal_system monoclinic
_space_group_IT_number 14
_space_group_name_Hall '-P 2yn'
_space_group_name_H-M_alt 'P 1 21/n 1'
_symmetry_space_group_name_Hall '-P 2yn'
_symmetry_space_group_name_H-M 'P 1 21/n 1'
_atom_sites_solution_hydrogens mixed
_audit_creation_method SHELXL-2013
_audit_update_record
;
2014-03-09 deposited with the CCDC.
2015-08-13 downloaded from the CCDC.
;
_cell_angle_alpha 90
_cell_angle_beta 91.615(7)
_cell_angle_gamma 90
_cell_formula_units_Z 4
_cell_length_a 8.5794(6)
_cell_length_b 12.6291(16)
_cell_length_c 22.1208(17)
_cell_measurement_reflns_used 2213
_cell_measurement_temperature 295(2)
_cell_measurement_theta_max 41.5269
_cell_measurement_theta_min 3.4968
_cell_volume 2395.8(4)
_computing_cell_refinement 'CrysAlis Pro (Agilent Technologies (2011))'
_computing_data_collection 'CrysAlis Pro (Agilent Technologies (2011))'
_computing_data_reduction 'CrysAlis Pro (Agilent Technologies (2011))'
_computing_molecular_graphics 'Mercury (MacRae et al., 2009)'
_computing_publication_material 'SHELXL-2013 (Sheldrick, 2013)'
_computing_structure_refinement 'SHELXL-2013 (Sheldrick, 2013)'
_computing_structure_solution 'SIR92 (Altomare et al., 1993)'
_diffrn_ambient_temperature 295(2)
_diffrn_detector_area_resol_mean 5.2679
_diffrn_measured_fraction_theta_full 1.000
_diffrn_measured_fraction_theta_max 0.988
_diffrn_measurement_device_type 'SuperNova, Single source at offset), Atlas'
_diffrn_measurement_method '/w scan'
_diffrn_radiation_monochromator mirror
_diffrn_radiation_source 'SuperNova (Cu) X-ray Source'
_diffrn_radiation_type 'Cu K\a'
_diffrn_radiation_wavelength 1.5418
_diffrn_reflns_av_R_equivalents 0.0288
_diffrn_reflns_av_unetI/netI 0.0215
_diffrn_reflns_laue_measured_fraction_full 1.000
_diffrn_reflns_laue_measured_fraction_max 0.988
_diffrn_reflns_limit_h_max 10
_diffrn_reflns_limit_h_min -10
_diffrn_reflns_limit_k_max 15
_diffrn_reflns_limit_k_min -15
_diffrn_reflns_limit_l_max 27
_diffrn_reflns_limit_l_min -26
_diffrn_reflns_number 19491
_diffrn_reflns_point_group_measured_fraction_full 1.000
_diffrn_reflns_point_group_measured_fraction_max 0.988
_diffrn_reflns_theta_full 70.000
_diffrn_reflns_theta_max 75.836
_diffrn_reflns_theta_min 3.998
_exptl_absorpt_coefficient_mu 2.277
_exptl_absorpt_correction_T_max 1.00000
_exptl_absorpt_correction_T_min 0.78642
_exptl_absorpt_correction_type multi-scan
_exptl_absorpt_process_details
;
CrysAlisPro, Agilent Technologies,
Version 1.171.36.21t (release 14-08-2012 CrysAlis171 .NET)
(compiled Aug 14 2012,18:12:40)
Empirical absorption correction using spherical harmonics,
 implemented in SCALE3 ABSPACK scaling algorithm.
;
_exptl_crystal_colour colourless
_exptl_crystal_density_diffrn 1.324
_exptl_crystal_description block
_exptl_crystal_F_000 1000
_exptl_crystal_size_max 0.2
_exptl_crystal_size_mid 0.1
_exptl_crystal_size_min 0.1
_refine_diff_density_max 0.413
_refine_diff_density_min -0.335
_refine_diff_density_rms 0.045
_refine_ls_extinction_method none
_refine_ls_goodness_of_fit_ref 1.031
_refine_ls_hydrogen_treatment mixed
_refine_ls_matrix_type full
_refine_ls_number_parameters 290
_refine_ls_number_reflns 4918
_refine_ls_number_restraints 2
_refine_ls_restrained_S_all 1.040
_refine_ls_R_factor_all 0.0592
_refine_ls_R_factor_gt 0.0490
_refine_ls_shift/su_max 0.001
_refine_ls_shift/su_mean 0.000
_refine_ls_structure_factor_coef Fsqd
_refine_ls_weighting_details 'w=1/[\s^2^(Fo^2^)+(0.0762P)^2^+0.8478P] where P=(Fo^2^+2Fc^2^)/3'
_refine_ls_weighting_scheme calc
_refine_ls_wR_factor_gt 0.1367
_refine_ls_wR_factor_ref 0.1454
_reflns_Friedel_coverage 0.000
_reflns_number_gt 4091
_reflns_number_total 4918
_reflns_threshold_expression 'I > 2\s(I)'
_cod_data_source_file c5ob01411e2.cif
_cod_data_source_block 1
_cod_depositor_comments 'Adding full bibliography for 7154640--7154641.cif.'
_cod_database_code 7154640
_shelx_space_group_comment
;
The symmetry employed for this shelxl refinement is uniquely defined
by the following loop, which should always be used as a source of
symmetry information in preference to the above space-group names.
They are only intended as comments.
;
_shelxl_version_number 2013-4

loop_
_space_group_symop_operation_xyz
'x, y, z'
'-x+1/2, y+1/2, -z+1/2'
'-x, -y, -z'
'x-1/2, -y-1/2, z-1/2'

loop_
_atom_site_label
_atom_site_type_symbol
_atom_site_fract_x
_atom_site_fract_y
_atom_site_fract_z
_atom_site_U_iso_or_equiv
_atom_site_adp_type
_atom_site_occupancy
_atom_site_site_symmetry_order
_atom_site_calc_flag
_atom_site_refinement_flags_posn
_atom_site_refinement_flags_adp
C1 C 0.8530(2) 0.62752(17) 0.48134(9) 0.0469(4) Uani 1 1 d . .
H1A H 0.8217 0.5636 0.4590 0.056 Uiso 1 1 calc R U
O1 O 0.90758(19) 0.59949(15) 0.54020(7) 0.0576(4) Uani 1 1 d . .
H11 H 0.879(3) 0.543(3) 0.5458(13) 0.069(9) Uiso 1 1 d . .
P1 P 1.02627(6) 0.68429(4) 0.44845(3) 0.05107(17) Uani 1 1 d . .
O11 O 1.15904(17) 0.61099(14) 0.44653(8) 0.0656(4) Uani 1 1 d . .
O12 O 0.96462(18) 0.72575(16) 0.38561(8) 0.0682(5) Uani 1 1 d . .
C121 C 1.0668(4) 0.7637(4) 0.34107(16) 0.1092(13) Uani 1 1 d D .
H12B H 1.1072 0.7049 0.3181 0.131 Uiso 1 1 calc R U
H12A H 1.1540 0.8008 0.3602 0.131 Uiso 1 1 calc R U
C122 C 0.9753(5) 0.8387(4) 0.2992(2) 0.1294(17) Uani 1 1 d D .
H12E H 0.9288 0.8936 0.3228 0.194 Uiso 1 1 calc R U
H12D H 0.8951 0.8000 0.2777 0.194 Uiso 1 1 calc R U
H12C H 1.0446 0.8698 0.2709 0.194 Uiso 1 1 calc R U
O13 O 1.06093(19) 0.78978(14) 0.48316(9) 0.0675(4) Uani 1 1 d . .
C131 C 1.1499(4) 0.7911(3) 0.53960(17) 0.0976(10) Uani 1 1 d D .
H13B H 1.2584 0.7749 0.5326 0.117 Uiso 1 1 calc R U
H13A H 1.1096 0.7386 0.5671 0.117 Uiso 1 1 calc R U
C132 C 1.1355(10) 0.9017(4) 0.5668(3) 0.220(4) Uani 1 1 d D .
H13E H 1.0291 0.9145 0.5769 0.330 Uiso 1 1 calc R U
H13D H 1.1677 0.9535 0.5379 0.330 Uiso 1 1 calc R U
H13C H 1.2008 0.9066 0.6027 0.330 Uiso 1 1 calc R U
C2 C 0.7142(2) 0.70616(16) 0.48265(9) 0.0453(4) Uani 1 1 d . .
H2A H 0.7555 0.7775 0.4900 0.054 Uiso 1 1 calc R U
S2 S 0.58333(6) 0.67272(5) 0.54351(2) 0.05860(18) Uani 1 1 d . .
C21 C 0.6568(3) 0.7578(2) 0.60177(10) 0.0591(6) Uani 1 1 d . .
C22 C 0.6340(4) 0.8652(3) 0.59948(14) 0.0848(9) Uani 1 1 d . .
H22 H 0.5794 0.8949 0.5667 0.102 Uiso 1 1 calc R U
C23 C 0.6916(5) 0.9301(3) 0.64564(17) 0.1037(12) Uani 1 1 d . .
H23 H 0.6773 1.0030 0.6431 0.124 Uiso 1 1 calc R U
C24 C 0.7687(4) 0.8880(3) 0.69450(15) 0.0892(9) Uani 1 1 d . .
H24 H 0.8070 0.9317 0.7253 0.107 Uiso 1 1 calc R U
C25 C 0.7896(4) 0.7802(3) 0.69795(13) 0.0786(8) Uani 1 1 d . .
H25 H 0.8407 0.7507 0.7316 0.094 Uiso 1 1 calc R U
C26 C 0.7351(3) 0.7156(2) 0.65171(11) 0.0680(6) Uani 1 1 d . .
H26 H 0.7511 0.6429 0.6541 0.082 Uiso 1 1 calc R U
C3 C 0.6247(2) 0.70571(16) 0.42136(9) 0.0470(4) Uani 1 1 d . .
H3 H 0.7032 0.6964 0.3905 0.056 Uiso 1 1 calc R U
C31 C 0.5451(3) 0.8106(2) 0.40769(12) 0.0633(6) Uani 1 1 d . .
F31A F 0.6425(2) 0.89205(13) 0.41333(12) 0.1106(7) Uani 1 1 d . .
F31B F 0.4253(2) 0.83191(16) 0.44149(10) 0.1046(7) Uani 1 1 d . .
F31C F 0.4899(2) 0.81537(14) 0.35085(8) 0.0920(6) Uani 1 1 d . .
N3 N 0.5219(2) 0.61530(15) 0.41613(8) 0.0525(4) Uani 1 1 d . .
H3N H 0.430(4) 0.625(2) 0.4383(14) 0.079(8) Uiso 1 1 d . .
C4 C 0.4870(3) 0.5748(2) 0.35525(11) 0.0636(6) Uani 1 1 d . .
H4B H 0.4383 0.6302 0.3309 0.076 Uiso 1 1 calc R U
H4A H 0.4138 0.5165 0.3576 0.076 Uiso 1 1 calc R U
C41 C 0.6327(3) 0.5375(2) 0.32535(10) 0.0623(6) Uani 1 1 d . .
C42 C 0.6859(4) 0.5850(3) 0.27372(12) 0.0781(8) Uani 1 1 d . .
H42 H 0.6299 0.6407 0.2563 0.094 Uiso 1 1 calc R U
C43 C 0.8212(4) 0.5507(3) 0.24757(14) 0.0961(10) Uani 1 1 d . .
H43 H 0.8556 0.5832 0.2126 0.115 Uiso 1 1 calc R U
C44 C 0.9053(4) 0.4686(3) 0.27324(15) 0.0953(10) Uani 1 1 d . .
H44 H 0.9963 0.4454 0.2556 0.114 Uiso 1 1 calc R U
C45 C 0.8554(4) 0.4213(3) 0.32437(16) 0.0903(9) Uani 1 1 d . .
H45 H 0.9125 0.3663 0.3420 0.108 Uiso 1 1 calc R U
C46 C 0.7190(3) 0.4554(2) 0.35013(13) 0.0748(7) Uani 1 1 d . .
H46 H 0.6849 0.4222 0.3849 0.090 Uiso 1 1 calc R U

loop_
_atom_site_aniso_label
_atom_site_aniso_U_11
_atom_site_aniso_U_22
_atom_site_aniso_U_33
_atom_site_aniso_U_23
_atom_site_aniso_U_13
_atom_site_aniso_U_12
C1 0.0414(9) 0.0520(11) 0.0470(10) 0.0043(8) -0.0016(8) 0.0018(8)
O1 0.0577(9) 0.0627(10) 0.0520(9) 0.0121(7) -0.0070(7) 0.0033(8)
P1 0.0379(3) 0.0570(3) 0.0583(3) 0.0067(2) 0.0012(2) 0.0025(2)
O11 0.0432(8) 0.0690(10) 0.0848(12) 0.0090(8) 0.0068(7) 0.0107(7)
O12 0.0459(8) 0.0964(13) 0.0626(10) 0.0253(9) 0.0049(7) 0.0008(8)
C121 0.0688(18) 0.170(4) 0.090(2) 0.055(2) 0.0144(16) -0.004(2)
C122 0.136(4) 0.140(4) 0.114(3) 0.066(3) 0.022(3) 0.014(3)
O13 0.0531(9) 0.0615(10) 0.0874(12) -0.0033(8) -0.0040(8) -0.0053(7)
C131 0.087(2) 0.117(3) 0.088(2) -0.0171(19) -0.0155(17) -0.0149(19)
C132 0.244(8) 0.187(6) 0.224(7) -0.121(6) -0.095(6) 0.031(6)
C2 0.0380(9) 0.0511(11) 0.0469(10) 0.0031(8) 0.0014(7) -0.0004(8)
S2 0.0439(3) 0.0830(4) 0.0491(3) 0.0018(2) 0.0040(2) -0.0094(2)
C21 0.0467(11) 0.0799(16) 0.0509(12) -0.0026(10) 0.0038(9) 0.0064(10)
C22 0.095(2) 0.0850(19) 0.0733(18) -0.0072(15) -0.0187(15) 0.0322(17)
C23 0.130(3) 0.079(2) 0.100(2) -0.0220(18) -0.027(2) 0.038(2)
C24 0.100(2) 0.094(2) 0.0730(18) -0.0241(16) -0.0174(16) 0.0155(17)
C25 0.0839(19) 0.094(2) 0.0572(15) -0.0019(13) -0.0123(13) 0.0047(15)
C26 0.0721(15) 0.0741(16) 0.0573(14) 0.0024(11) -0.0053(11) -0.0009(12)
C3 0.0381(9) 0.0551(11) 0.0477(10) 0.0062(8) -0.0002(7) 0.0012(8)
C31 0.0593(13) 0.0625(14) 0.0679(15) 0.0131(11) -0.0030(11) 0.0052(11)
F31A 0.1060(14) 0.0590(10) 0.165(2) 0.0269(11) -0.0356(13) -0.0093(9)
F31B 0.0981(13) 0.1051(14) 0.1119(15) 0.0273(11) 0.0291(11) 0.0559(11)
F31C 0.1039(13) 0.0943(12) 0.0764(11) 0.0265(9) -0.0203(9) 0.0226(10)
N3 0.0427(9) 0.0635(11) 0.0511(10) -0.0003(8) -0.0019(7) -0.0057(8)
C4 0.0514(12) 0.0809(16) 0.0579(13) -0.0037(11) -0.0100(10) -0.0041(11)
C41 0.0626(13) 0.0727(15) 0.0511(12) -0.0101(11) -0.0069(10) -0.0051(11)
C42 0.0796(18) 0.100(2) 0.0547(14) 0.0034(13) -0.0046(12) 0.0055(15)
C43 0.101(2) 0.130(3) 0.0585(16) -0.0001(17) 0.0159(15) -0.004(2)
C44 0.088(2) 0.121(3) 0.077(2) -0.0176(19) 0.0144(16) 0.018(2)
C45 0.091(2) 0.091(2) 0.089(2) -0.0038(17) 0.0084(17) 0.0207(17)
C46 0.0785(17) 0.0763(17) 0.0699(16) -0.0017(13) 0.0078(13) 0.0073(14)

loop_
_atom_type_symbol
_atom_type_description
_atom_type_scat_dispersion_real
_atom_type_scat_dispersion_imag
_atom_type_scat_source
C C 0.0181 0.0091 'International Tables Vol C Tables 4.2.6.8 and 6.1.1.4'
H H 0.0000 0.0000 'International Tables Vol C Tables 4.2.6.8 and 6.1.1.4'
N N 0.0311 0.0180 'International Tables Vol C Tables 4.2.6.8 and 6.1.1.4'
O O 0.0492 0.0322 'International Tables Vol C Tables 4.2.6.8 and 6.1.1.4'
F F 0.0727 0.0534 'International Tables Vol C Tables 4.2.6.8 and 6.1.1.4'
P P 0.2955 0.4335 'International Tables Vol C Tables 4.2.6.8 and 6.1.1.4'
S S 0.3331 0.5567 'International Tables Vol C Tables 4.2.6.8 and 6.1.1.4'

loop_
_geom_angle_atom_site_label_1
_geom_angle_atom_site_label_2
_geom_angle_atom_site_label_3
_geom_angle
O1 C1 C2 112.15(17)
O1 C1 P1 102.32(13)
C2 C1 P1 113.02(14)
O1 C1 H1A 109.7
C2 C1 H1A 109.7
P1 C1 H1A 109.7
C1 O1 H11 106(2)
O11 P1 O13 114.49(10)
O11 P1 O12 115.35(11)
O13 P1 O12 101.91(11)
O11 P1 C1 113.95(10)
O13 P1 C1 106.61(10)
O12 P1 C1 103.16(9)
C121 O12 P1 122.00(16)
O12 C121 C122 108.3(3)
O12 C121 H12B 110.0
C122 C121 H12B 110.0
O12 C121 H12A 110.0
C122 C121 H12A 110.0
H12B C121 H12A 108.4
C121 C122 H12E 109.5
C121 C122 H12D 109.5
H12E C122 H12D 109.5
C121 C122 H12C 109.5
H12E C122 H12C 109.5
H12D C122 H12C 109.5
C131 O13 P1 121.55(19)
O13 C131 C132 107.7(3)
O13 C131 H13B 110.2
C132 C131 H13B 110.2
O13 C131 H13A 110.2
C132 C131 H13A 110.2
H13B C131 H13A 108.5
C131 C132 H13E 109.5
C131 C132 H13D 109.5
H13E C132 H13D 109.5
C131 C132 H13C 109.5
H13E C132 H13C 109.5
H13D C132 H13C 109.5
C3 C2 C1 110.21(16)
C3 C2 S2 110.26(13)
C1 C2 S2 110.72(14)
C3 C2 H2A 108.5
C1 C2 H2A 108.5
S2 C2 H2A 108.5
C21 S2 C2 100.44(10)
C22 C21 C26 118.5(2)
C22 C21 S2 121.55(19)
C26 C21 S2 120.0(2)
C21 C22 C23 120.6(3)
C21 C22 H22 119.7
C23 C22 H22 119.7
C24 C23 C22 120.6(3)
C24 C23 H23 119.7
C22 C23 H23 119.7
C23 C24 C25 119.4(3)
C23 C24 H24 120.3
C25 C24 H24 120.3
C24 C25 C26 120.2(3)
C24 C25 H25 119.9
C26 C25 H25 119.9
C25 C26 C21 120.7(3)
C25 C26 H26 119.6
C21 C26 H26 119.6
N3 C3 C31 113.83(18)
N3 C3 C2 111.20(16)
C31 C3 C2 112.51(19)
N3 C3 H3 106.2
C31 C3 H3 106.2
C2 C3 H3 106.2
F31B C31 F31A 106.7(2)
F31B C31 F31C 105.3(2)
F31A C31 F31C 105.1(2)
F31B C31 C3 114.8(2)
F31A C31 C3 112.3(2)
F31C C31 C3 111.9(2)
C3 N3 C4 117.28(18)
C3 N3 H3N 111.7(18)
C4 N3 H3N 111.6(18)
N3 C4 C41 111.25(18)
N3 C4 H4B 109.4
C41 C4 H4B 109.4
N3 C4 H4A 109.4
C41 C4 H4A 109.4
H4B C4 H4A 108.0
C46 C41 C42 118.0(3)
C46 C41 C4 120.3(2)
C42 C41 C4 121.7(3)
C41 C42 C43 120.8(3)
C41 C42 H42 119.6
C43 C42 H42 119.6
C44 C43 C42 120.0(3)
C44 C43 H43 120.0
C42 C43 H43 120.0
C45 C44 C43 120.0(3)
C45 C44 H44 120.0
C43 C44 H44 120.0
C44 C45 C46 119.7(3)
C44 C45 H45 120.1
C46 C45 H45 120.1
C41 C46 C45 121.4(3)
C41 C46 H46 119.3
C45 C46 H46 119.3

loop_
_geom_bond_atom_site_label_1
_geom_bond_atom_site_label_2
_geom_bond_distance
C1 O1 1.416(2)
C1 C2 1.551(3)
C1 P1 1.820(2)
C1 H1A 0.9800
O1 H11 0.77(3)
P1 O11 1.4694(16)
P1 O13 1.5619(18)
P1 O12 1.5637(17)
O12 C121 1.420(3)
C121 C122 1.5258(19)
C121 H12B 0.9700
C121 H12A 0.9700
C122 H12E 0.9600
C122 H12D 0.9600
C122 H12C 0.9600
O13 C131 1.445(4)
C131 C132 1.527(2)
C131 H13B 0.9700
C131 H13A 0.9700
C132 H13E 0.9600
C132 H13D 0.9600
C132 H13C 0.9600
C2 C3 1.539(3)
C2 S2 1.827(2)
C2 H2A 0.9800
S2 C21 1.780(2)
C21 C22 1.371(4)
C21 C26 1.383(3)
C22 C23 1.390(5)
C22 H22 0.9300
C23 C24 1.360(5)
C23 H23 0.9300
C24 C25 1.375(5)
C24 H24 0.9300
C25 C26 1.379(4)
C25 H25 0.9300
C26 H26 0.9300
C3 N3 1.445(3)
C3 C31 1.517(3)
C3 H3 0.9800
C31 F31B 1.316(3)
C31 F31A 1.328(3)
C31 F31C 1.333(3)
N3 C4 1.464(3)
N3 H3N 0.95(3)
C4 C41 1.507(4)
C4 H4B 0.9700
C4 H4A 0.9700
C41 C46 1.378(4)
C41 C42 1.379(4)
C42 C43 1.381(5)
C42 H42 0.9300
C43 C44 1.377(5)
C43 H43 0.9300
C44 C45 1.359(5)
C44 H44 0.9300
C45 C46 1.384(4)
C45 H45 0.9300
C46 H46 0.9300

loop_
_geom_hbond_atom_site_label_D
_geom_hbond_atom_site_label_H
_geom_hbond_atom_site_label_A
_geom_hbond_distance_DH
_geom_hbond_distance_HA
_geom_hbond_distance_DA
_geom_hbond_angle_DHA
_geom_hbond_site_symmetry_A
O1 H11 O11 0.77(3) 1.98(3) 2.736(3) 169(3) 3_766
C131 H13A O1 0.97 2.53 3.191(4) 125.6 .
C131 H13B F31B 0.97 2.61 3.294(5) 128.1 1_655
C2 H2A O13 0.98 2.63 3.156(2) 113.6 .
C3 H3 O12 0.98 2.28 3.054(2) 135.2 .
N3 H3N O11 0.95(3) 2.34(3) 3.204(2) 151(2) 1_455
C4 H4B F31C 0.97 2.42 3.040(3) 121.5 .

loop_
_geom_torsion_atom_site_label_1
_geom_torsion_atom_site_label_2
_geom_torsion_atom_site_label_3
_geom_torsion_atom_site_label_4
_geom_torsion
O1 C1 P1 O11 59.44(17)
C2 C1 P1 O11 -179.76(14)
O1 C1 P1 O13 -67.84(15)
C2 C1 P1 O13 52.95(16)
O1 C1 P1 O12 -174.75(14)
C2 C1 P1 O12 -53.96(17)
O11 P1 O12 C121 -46.4(3)
O13 P1 O12 C121 78.3(3)
C1 P1 O12 C121 -171.3(3)
P1 O12 C121 C122 -156.1(3)
O11 P1 O13 C131 -42.1(3)
O12 P1 O13 C131 -167.3(2)
C1 P1 O13 C131 84.9(2)
P1 O13 C131 C132 -169.5(4)
O1 C1 C2 C3 -161.13(17)
P1 C1 C2 C3 83.84(18)
O1 C1 C2 S2 -38.9(2)
P1 C1 C2 S2 -153.90(11)
C3 C2 S2 C21 -142.81(15)
C1 C2 S2 C21 94.96(16)
C2 S2 C21 C22 71.9(2)
C2 S2 C21 C26 -110.1(2)
C26 C21 C22 C23 1.6(5)
S2 C21 C22 C23 179.6(3)
C21 C22 C23 C24 -1.4(6)
C22 C23 C24 C25 0.1(6)
C23 C24 C25 C26 1.1(5)
C24 C25 C26 C21 -0.9(5)
C22 C21 C26 C25 -0.4(4)
S2 C21 C26 C25 -178.5(2)
C1 C2 C3 N3 79.1(2)
S2 C2 C3 N3 -43.4(2)
C1 C2 C3 C31 -151.86(18)
S2 C2 C3 C31 85.61(19)
N3 C3 C31 F31B 57.4(3)
C2 C3 C31 F31B -70.3(3)
N3 C3 C31 F31A 179.5(2)
C2 C3 C31 F31A 51.9(3)
N3 C3 C31 F31C -62.6(3)
C2 C3 C31 F31C 169.76(19)
C31 C3 N3 C4 79.9(3)
C2 C3 N3 C4 -151.77(19)
C3 N3 C4 C41 61.5(3)
N3 C4 C41 C46 61.9(3)
N3 C4 C41 C42 -116.6(3)
C46 C41 C42 C43 0.3(4)
C4 C41 C42 C43 178.9(3)
C41 C42 C43 C44 -0.3(5)
C42 C43 C44 C45 -0.1(6)
C43 C44 C45 C46 0.6(6)
C42 C41 C46 C45 0.2(4)
C4 C41 C46 C45 -178.4(3)
C44 C45 C46 C41 -0.7(5)
